data_7105465
loop_
_publ_author_name
'Sousa-Pedrares, Antonio'
'Vi\~nas, Clara'
'Teixidor, Francesc'

_publ_section_title
;
 Using the Wittig reaction to produce alkenylcarbaboranes.
;
_journal_issue 17
_journal_name_full 'Chemical communications (Cambridge, England)'
_journal_page_first 2998
_journal_page_last 3000
_journal_paper_doi 10.1039/b921122e
_journal_volume 46
_journal_year 2010
_chemical_formula_sum 'C18 H22 B10'
_chemical_formula_weight 346.46
_chemical_name_systematic
;
?
;
_space_group_IT_number 7
_symmetry_cell_setting monoclinic
_symmetry_space_group_name_Hall 'P -2yac'
_symmetry_space_group_name_H-M 'P 1 n 1'
_atom_sites_solution_hydrogens geom
_atom_sites_solution_primary direct
_atom_sites_solution_secondary difmap
_audit_creation_method SHELXL-97
_cell_angle_alpha 90.00
_cell_angle_beta 97.0820(10)
_cell_angle_gamma 90.00
_cell_formula_units_Z 8
_cell_length_a 13.7778(3)
_cell_length_b 14.5476(3)
_cell_length_c 19.4191(4)
_cell_measurement_reflns_used 2761
_cell_measurement_temperature 100(2)
_cell_measurement_theta_max 21.5485
_cell_measurement_theta_min 2.8085
_cell_volume 3862.55(14)
_computing_cell_refinement 'BRUKER APEX'
_computing_data_collection 'BRUKER APEX'
_computing_data_reduction 'Bruker SAINT'
_computing_structure_refinement 'SHELXL-97 (Sheldrick, 1997)'
_computing_structure_solution 'SHELXS-97 (Sheldrick, 1997)'
_diffrn_ambient_temperature 100(2)
_diffrn_measured_fraction_theta_full 0.998
_diffrn_measured_fraction_theta_max 0.998
_diffrn_measurement_device_type 'Bruker X8 KappaAPEXII'
_diffrn_measurement_method 'omega and phi scans'
_diffrn_radiation_monochromator graphite
_diffrn_radiation_source 'fine-focus sealed tube'
_diffrn_radiation_type MoK\a
_diffrn_radiation_wavelength 0.71073
_diffrn_reflns_av_R_equivalents 0.0549
_diffrn_reflns_av_sigmaI/netI 0.0856
_diffrn_reflns_limit_h_max 17
_diffrn_reflns_limit_h_min -17
_diffrn_reflns_limit_k_max 18
_diffrn_reflns_limit_k_min 0
_diffrn_reflns_limit_l_max 22
_diffrn_reflns_limit_l_min -24
_diffrn_reflns_number 15084
_diffrn_reflns_theta_full 26.38
_diffrn_reflns_theta_max 26.38
_diffrn_reflns_theta_min 1.40
_exptl_absorpt_coefficient_mu 0.059
_exptl_absorpt_correction_T_max 0.9959
_exptl_absorpt_correction_T_min 0.9888
_exptl_absorpt_correction_type multi-scan
_exptl_absorpt_process_details
;
Sheldrick, G.M. SADABS: Program for absorption correction
using area detector data. University of G\"ottingen, Germany, 1996.
;
_exptl_crystal_colour Yellow
_exptl_crystal_density_diffrn 1.192
_exptl_crystal_density_method 'not measured'
_exptl_crystal_description Prism
_exptl_crystal_F_000 1440
_exptl_crystal_size_max 0.19
_exptl_crystal_size_mid 0.10
_exptl_crystal_size_min 0.07
_refine_diff_density_max 0.370
_refine_diff_density_min -0.260
_refine_diff_density_rms 0.049
_refine_ls_extinction_method none
_refine_ls_goodness_of_fit_ref 0.977
_refine_ls_hydrogen_treatment mixed
_refine_ls_matrix_type full
_refine_ls_number_parameters 1021
_refine_ls_number_reflns 7889
_refine_ls_number_restraints 2
_refine_ls_restrained_S_all 0.977
_refine_ls_R_factor_all 0.0909
_refine_ls_R_factor_gt 0.0586
_refine_ls_shift/su_max 0.000
_refine_ls_shift/su_mean 0.000
_refine_ls_structure_factor_coef Fsqd
_refine_ls_weighting_details 'calc w=1/[\s^2^(Fo^2^)+(0.0681P)^2^+0.0000P] where P=(Fo^2^+2Fc^2^)/3'
_refine_ls_weighting_scheme calc
_refine_ls_wR_factor_gt 0.1223
_refine_ls_wR_factor_ref 0.1365
_reflns_number_gt 5405
_reflns_number_total 7889
_reflns_threshold_expression >2sigma(I)
_cod_data_source_file b921122e.txt
_cod_data_source_block asb27b1
_cod_depositor_comments
;
The following automatic conversions were performed:
'_symmetry_cell_setting' value 'Monoclinic' changed to 'monoclinic'
according to '/home/saulius/struct/CIF-dictionaries/cif_core.dic'
dictionary named 'cif_core.dic' version 2.4.1 from 2010-06-29.

Automatic conversion script
Id: cif_fix_enum 1527 2010-12-29 10:47:43Z saulius 
;
_cod_original_sg_symbol_H-M 'P n'
_cod_database_code 7105465

loop_
_symmetry_equiv_pos_as_xyz
'x, y, z'
'x+1/2, -y, z+1/2'

loop_
_atom_site_label
_atom_site_type_symbol
_atom_site_fract_x
_atom_site_fract_y
_atom_site_fract_z
_atom_site_U_iso_or_equiv
_atom_site_adp_type
_atom_site_occupancy
_atom_site_symmetry_multiplicity
_atom_site_calc_flag
_atom_site_refinement_flags
_atom_site_disorder_assembly
_atom_site_disorder_group
B3 B 0.4531(4) 0.0863(4) 0.4567(3) 0.0246(11) Uani 1 1 d . . .
H3 H 0.3866 0.0865 0.4172 0.029 Uiso 1 1 calc R . .
B4 B 0.5143(4) 0.1894(4) 0.4852(3) 0.0282(12) Uani 1 1 d . . .
H4 H 0.4885 0.2585 0.4652 0.034 Uiso 1 1 calc R . .
B5 B 0.6405(4) 0.1637(4) 0.5046(3) 0.0246(12) Uani 1 1 d . . .
H5 H 0.6976 0.2164 0.4972 0.029 Uiso 1 1 calc R . .
B6 B 0.6587(4) 0.0463(4) 0.4874(3) 0.0281(12) Uani 1 1 d . . .
H6 H 0.7270 0.0204 0.4681 0.034 Uiso 1 1 calc R . .
B7 B 0.4671(4) 0.0052(4) 0.5237(2) 0.0237(12) Uani 1 1 d . . .
H7 H 0.4100 -0.0483 0.5290 0.028 Uiso 1 1 calc R . .
B8 B 0.4491(4) 0.1233(4) 0.5419(3) 0.0266(12) Uani 1 1 d . . .
H8 H 0.3800 0.1490 0.5601 0.032 Uiso 1 1 calc R . .
B9 B 0.5666(4) 0.1713(4) 0.5727(3) 0.0241(12) Uani 1 1 d . . .
H9 H 0.5750 0.2285 0.6116 0.029 Uiso 1 1 calc R . .
B10 B 0.6567(4) 0.0826(4) 0.5731(3) 0.0231(12) Uani 1 1 d . . .
H10 H 0.7241 0.0813 0.6118 0.028 Uiso 1 1 calc R . .
B11 B 0.5942(4) -0.0201(4) 0.5432(2) 0.0235(11) Uani 1 1 d . . .
H11 H 0.6202 -0.0899 0.5615 0.028 Uiso 1 1 calc R . .
B12 B 0.5363(4) 0.0572(4) 0.5962(2) 0.0230(12) Uani 1 1 d . . .
H12 H 0.5244 0.0392 0.6506 0.028 Uiso 1 1 calc R . .
C1 C 0.5694(4) 0.1103(3) 0.4386(2) 0.0270(11) Uani 1 1 d . . .
C2 C 0.5436(3) 0.0056(3) 0.4616(2) 0.0259(10) Uani 1 1 d . . .
C3 C 0.5808(5) 0.1296(3) 0.3643(2) 0.0450(16) Uani 1 1 d . . .
H3A H 0.5797 0.1933 0.3533 0.054 Uiso 1 1 calc R . .
C4 C 0.5910(5) 0.0815(4) 0.3163(3) 0.0596(19) Uani 1 1 d . . .
H4A H 0.5920 0.0175 0.3261 0.072 Uiso 1 1 calc R . .
C5 C 0.6023(4) 0.1053(3) 0.2429(2) 0.0270(12) Uani 1 1 d . . .
C6 C 0.6957(3) 0.1158(3) 0.2229(2) 0.0246(10) Uani 1 1 d . . .
C7 C 0.7838(4) 0.1070(3) 0.2689(2) 0.0344(12) Uani 1 1 d . . .
H7A H 0.7801 0.0938 0.3164 0.041 Uiso 1 1 calc R . .
C8 C 0.8735(4) 0.1169(3) 0.2469(3) 0.0391(13) Uani 1 1 d . . .
H8A H 0.9309 0.1105 0.2792 0.047 Uiso 1 1 calc R . .
C9 C 0.8818(4) 0.1364(3) 0.1771(3) 0.0369(13) Uani 1 1 d . . .
H9A H 0.9446 0.1426 0.1622 0.044 Uiso 1 1 calc R . .
C10 C 0.8001(3) 0.1465(3) 0.1308(2) 0.0274(11) Uani 1 1 d . . .
H10A H 0.8066 0.1605 0.0838 0.033 Uiso 1 1 calc R . .
C11 C 0.7049(4) 0.1365(3) 0.1513(2) 0.0237(10) Uani 1 1 d . . .
C12 C 0.6215(3) 0.1456(3) 0.1038(2) 0.0237(11) Uani 1 1 d . . .
H12A H 0.6283 0.1600 0.0569 0.028 Uiso 1 1 calc R . .
C13 C 0.5281(3) 0.1343(3) 0.1231(2) 0.0247(11) Uani 1 1 d . . .
C14 C 0.4434(4) 0.1430(3) 0.0743(3) 0.0301(12) Uani 1 1 d . . .
H14 H 0.4505 0.1556 0.0272 0.036 Uiso 1 1 calc R . .
C15 C 0.3526(4) 0.1340(3) 0.0932(3) 0.0400(13) Uani 1 1 d . . .
H15 H 0.2966 0.1405 0.0598 0.048 Uiso 1 1 calc R . .
C16 C 0.3416(4) 0.1146(3) 0.1638(3) 0.0428(14) Uani 1 1 d . . .
H16 H 0.2779 0.1084 0.1773 0.051 Uiso 1 1 calc R . .
C17 C 0.4206(4) 0.1050(3) 0.2114(3) 0.0360(13) Uani 1 1 d . . .
H17 H 0.4109 0.0920 0.2580 0.043 Uiso 1 1 calc R . .
C18 C 0.5183(4) 0.1134(3) 0.1949(2) 0.0263(11) Uani 1 1 d . . .
H2 H 0.539(3) -0.037(3) 0.425(2) 0.032 Uiso 1 1 d . . .
B103 B 1.0196(3) 0.5030(4) 0.1021(2) 0.0255(12) Uani 1 1 d . . .
H103 H 1.0208 0.5451 0.1505 0.031 Uiso 1 1 calc R . .
B104 B 0.9438(4) 0.5302(4) 0.0247(2) 0.0241(12) Uani 1 1 d . . .
H104 H 0.8943 0.5915 0.0212 0.029 Uiso 1 1 calc R . .
B105 B 0.9074(4) 0.4273(4) -0.0194(2) 0.0224(11) Uani 1 1 d . . .
H105 H 0.8348 0.4199 -0.0518 0.027 Uiso 1 1 calc R . .
B106 B 0.9601(4) 0.3350(4) 0.0315(3) 0.0297(13) Uani 1 1 d . . .
H106 H 0.9225 0.2670 0.0339 0.036 Uiso 1 1 calc R . .
B107 B 1.1252(3) 0.4480(4) 0.0806(2) 0.0209(11) Uani 1 1 d . . .
H107 H 1.1969 0.4537 0.1145 0.025 Uiso 1 1 calc R . .
B108 B 1.0727(4) 0.5410(4) 0.0305(3) 0.0245(12) Uani 1 1 d . . .
H108 H 1.1099 0.6094 0.0304 0.029 Uiso 1 1 calc R . .
B109 B 1.0039(3) 0.4947(4) -0.0459(3) 0.0209(11) Uani 1 1 d . . .
H109 H 0.9959 0.5327 -0.0964 0.025 Uiso 1 1 calc R . .
B110 B 1.0138(4) 0.3730(4) -0.0421(3) 0.0249(12) Uani 1 1 d . . .
H110 H 1.0121 0.3302 -0.0901 0.030 Uiso 1 1 calc R . .
B111 B 1.0901(4) 0.3441(4) 0.0365(3) 0.0217(11) Uani 1 1 d . . .
H111 H 1.1385 0.2819 0.0413 0.026 Uiso 1 1 calc R . .
B112 B 1.1164(3) 0.4430(4) -0.0116(2) 0.0233(12) Uani 1 1 d . . .
H112 H 1.1826 0.4465 -0.0397 0.028 Uiso 1 1 calc R . .
C101 C 0.9233(3) 0.4345(3) 0.0688(2) 0.0256(11) Uani 1 1 d . . .
C102 C 1.0288(3) 0.3868(3) 0.0999(2) 0.0231(10) Uani 1 1 d . . .
C103 C 0.8382(3) 0.4330(4) 0.1108(2) 0.0355(13) Uani 1 1 d . . .
H10B H 0.8431 0.4675 0.1526 0.043 Uiso 1 1 calc R . .
C104 C 0.7598(3) 0.3876(3) 0.0928(2) 0.0292(11) Uani 1 1 d . . .
H10C H 0.7608 0.3514 0.0522 0.035 Uiso 1 1 calc R . .
C105 C 0.6671(3) 0.3818(3) 0.1247(2) 0.0230(10) Uani 1 1 d . . .
C106 C 0.5780(3) 0.3815(3) 0.0794(2) 0.0226(10) Uani 1 1 d . . .
C107 C 0.5734(3) 0.3895(3) 0.0062(2) 0.0279(11) Uani 1 1 d . . .
H10D H 0.6322 0.3968 -0.0142 0.034 Uiso 1 1 calc R . .
C108 C 0.4865(3) 0.3871(3) -0.0354(2) 0.0276(11) Uani 1 1 d . . .
H10E H 0.4859 0.3922 -0.0842 0.033 Uiso 1 1 calc R . .
C109 C 0.3978(3) 0.3771(3) -0.0078(3) 0.0330(12) Uani 1 1 d . . .
H10F H 0.3378 0.3751 -0.0377 0.040 Uiso 1 1 calc R . .
C110 C 0.3984(3) 0.3703(3) 0.0615(3) 0.0300(12) Uani 1 1 d . . .
H11A H 0.3380 0.3644 0.0800 0.036 Uiso 1 1 calc R . .
C111 C 0.4881(3) 0.3720(3) 0.1080(2) 0.0239(11) Uani 1 1 d . . .
C112 C 0.4891(3) 0.3631(3) 0.1793(2) 0.0256(11) Uani 1 1 d . . .
H11B H 0.4288 0.3566 0.1978 0.031 Uiso 1 1 calc R . .
C113 C 0.5754(3) 0.3635(3) 0.2244(2) 0.0230(10) Uani 1 1 d . . .
C114 C 0.5756(3) 0.3580(3) 0.2971(2) 0.0281(11) Uani 1 1 d . . .
H114 H 0.5150 0.3534 0.3155 0.034 Uiso 1 1 calc R . .
C115 C 0.6603(4) 0.3590(3) 0.3417(2) 0.0299(12) Uani 1 1 d . . .
H115 H 0.6583 0.3584 0.3904 0.036 Uiso 1 1 calc R . .
C116 C 0.7498(4) 0.3610(4) 0.3150(2) 0.0369(13) Uani 1 1 d . . .
H116 H 0.8089 0.3581 0.3459 0.044 Uiso 1 1 calc R . .
C117 C 0.7537(3) 0.3671(4) 0.2454(2) 0.0321(12) Uani 1 1 d . . .
H117 H 0.8156 0.3676 0.2287 0.039 Uiso 1 1 calc R . .
C118 C 0.6674(3) 0.3726(3) 0.1970(2) 0.0220(10) Uani 1 1 d . . .
H102 H 1.030(3) 0.358(3) 0.147(2) 0.026 Uiso 1 1 d . . .
B203 B 0.6965(4) 0.7638(4) -0.0993(3) 0.0338(14) Uani 1 1 d . . .
H203 H 0.7180 0.8200 -0.0611 0.041 Uiso 1 1 calc R . .
B204 B 0.5729(4) 0.7325(4) -0.1235(3) 0.0293(13) Uani 1 1 d . . .
H204 H 0.5123 0.7692 -0.1014 0.035 Uiso 1 1 calc R . .
B205 B 0.5665(4) 0.6134(4) -0.1400(3) 0.0274(12) Uani 1 1 d . . .
H205 H 0.5017 0.5720 -0.1289 0.033 Uiso 1 1 calc R . .
B206 B 0.6868(4) 0.5685(4) -0.1274(3) 0.0302(13) Uani 1 1 d . . .
H206 H 0.7026 0.4971 -0.1077 0.036 Uiso 1 1 calc R . .
B207 B 0.7628(4) 0.7412(4) -0.1708(2) 0.0266(12) Uani 1 1 d . . .
H207 H 0.8281 0.7832 -0.1802 0.032 Uiso 1 1 calc R . .
B208 B 0.6421(4) 0.7849(4) -0.1857(3) 0.0293(13) Uani 1 1 d . . .
H208 H 0.6269 0.8563 -0.2058 0.035 Uiso 1 1 calc R . .
B209 B 0.5616(4) 0.6921(4) -0.2103(2) 0.0234(11) Uani 1 1 d . . .
H209 H 0.4930 0.7025 -0.2469 0.028 Uiso 1 1 calc R . .
B210 B 0.6322(4) 0.5897(4) -0.2116(3) 0.0254(12) Uani 1 1 d . . .
H210 H 0.6106 0.5324 -0.2488 0.030 Uiso 1 1 calc R . .
B211 B 0.7564(4) 0.6202(4) -0.1863(3) 0.0259(12) Uani 1 1 d . . .
H211 H 0.8185 0.5825 -0.2056 0.031 Uiso 1 1 calc R . .
B212 B 0.6788(4) 0.6962(4) -0.2392(3) 0.0242(12) Uani 1 1 d . . .
H212 H 0.6882 0.7088 -0.2949 0.029 Uiso 1 1 calc R . .
C201 C 0.6510(3) 0.6577(4) -0.0779(2) 0.0277(11) Uani 1 1 d . . .
C202 C 0.7592(3) 0.6635(4) -0.1064(2) 0.0286(12) Uani 1 1 d . . .
C203 C 0.6528(4) 0.6329(4) -0.0029(2) 0.0371(13) Uani 1 1 d . . .
H20A H 0.6923 0.5819 0.0130 0.044 Uiso 1 1 calc R . .
C204 C 0.6075(3) 0.6725(4) 0.0414(2) 0.0312(11) Uani 1 1 d . . .
H20B H 0.5677 0.7235 0.0258 0.037 Uiso 1 1 calc R . .
C205 C 0.6106(3) 0.6466(3) 0.1160(2) 0.0192(10) Uani 1 1 d . . .
C206 C 0.5219(3) 0.6233(3) 0.1412(2) 0.0198(10) Uani 1 1 d . . .
C207 C 0.4295(3) 0.6244(3) 0.0979(2) 0.0291(11) Uani 1 1 d . . .
H20C H 0.4270 0.6407 0.0504 0.035 Uiso 1 1 calc R . .
C208 C 0.3459(3) 0.6023(3) 0.1243(3) 0.0313(12) Uani 1 1 d . . .
H20D H 0.2852 0.6035 0.0951 0.038 Uiso 1 1 calc R . .
C209 C 0.3483(3) 0.5776(3) 0.1942(2) 0.0297(12) Uani 1 1 d . . .
H20E H 0.2889 0.5638 0.2121 0.036 Uiso 1 1 calc R . .
C210 C 0.4329(3) 0.5732(3) 0.2364(2) 0.0255(11) Uani 1 1 d . . .
H21A H 0.4328 0.5535 0.2831 0.031 Uiso 1 1 calc R . .
C211 C 0.5231(3) 0.5976(3) 0.2121(2) 0.0210(10) Uani 1 1 d . . .
C212 C 0.6115(3) 0.5940(3) 0.2547(2) 0.0212(10) Uani 1 1 d . . .
H21B H 0.6121 0.5739 0.3013 0.025 Uiso 1 1 calc R . .
C213 C 0.6987(3) 0.6187(3) 0.2315(2) 0.0203(10) Uani 1 1 d . . .
C214 C 0.7910(4) 0.6160(4) 0.2756(3) 0.0348(12) Uani 1 1 d . . .
H214 H 0.7930 0.5940 0.3218 0.042 Uiso 1 1 calc R . .
C215 C 0.8745(3) 0.6441(3) 0.2526(3) 0.0298(11) Uani 1 1 d . . .
H215 H 0.9344 0.6418 0.2825 0.036 Uiso 1 1 calc R . .
C216 C 0.8732(3) 0.6765(3) 0.1846(2) 0.0274(11) Uani 1 1 d . . .
H216 H 0.9321 0.6985 0.1697 0.033 Uiso 1 1 calc R . .
C217 C 0.7905(3) 0.6774(3) 0.1399(2) 0.0257(11) Uani 1 1 d . . .
H217 H 0.7927 0.6984 0.0937 0.031 Uiso 1 1 calc R . .
C218 C 0.6993(3) 0.6475(3) 0.1604(2) 0.0183(9) Uani 1 1 d . . .
H202 H 0.813(3) 0.655(3) -0.071(2) 0.022 Uiso 1 1 d . . .
B303 B 0.2462(3) 0.9424(3) 0.3322(2) 0.0171(10) Uani 1 1 d . . .
H303 H 0.2765 1.0135 0.3292 0.020 Uiso 1 1 calc R . .
B304 B 0.3099(3) 0.8538(3) 0.3817(2) 0.0183(11) Uani 1 1 d . . .
H304 H 0.3828 0.8660 0.4128 0.022 Uiso 1 1 calc R . .
B305 B 0.2827(3) 0.7478(4) 0.3386(2) 0.0175(10) Uani 1 1 d . . .
H305 H 0.3376 0.6908 0.3411 0.021 Uiso 1 1 calc R . .
B306 B 0.2012(3) 0.7691(3) 0.2613(2) 0.0182(10) Uani 1 1 d . . .
H306 H 0.2021 0.7276 0.2128 0.022 Uiso 1 1 calc R . .
B307 B 0.1182(4) 0.9230(4) 0.3298(3) 0.0209(11) Uani 1 1 d . . .
H307 H 0.0642 0.9809 0.3258 0.025 Uiso 1 1 calc R . .
B308 B 0.2004(4) 0.9004(3) 0.4065(3) 0.0214(11) Uani 1 1 d . . .
H308 H 0.2005 0.9434 0.4543 0.026 Uiso 1 1 calc R . .
B309 B 0.2217(3) 0.7804(3) 0.4099(2) 0.0196(11) Uani 1 1 d . . .
H309 H 0.2354 0.7436 0.4609 0.023 Uiso 1 1 calc R . .
B310 B 0.1546(3) 0.7265(3) 0.3369(2) 0.0187(10) Uani 1 1 d . . .
H310 H 0.1245 0.6553 0.3392 0.022 Uiso 1 1 calc R . .
B311 B 0.0913(3) 0.8150(3) 0.2863(2) 0.0191(11) Uani 1 1 d . . .
H311 H 0.0194 0.8027 0.2539 0.023 Uiso 1 1 calc R . .
B312 B 0.1039(3) 0.8220(4) 0.3786(2) 0.0204(11) Uani 1 1 d . . .
H312 H 0.0397 0.8134 0.4082 0.024 Uiso 1 1 calc R . .
C301 C 0.2917(3) 0.8475(3) 0.29325(19) 0.0138(9) Uani 1 1 d . . .
C302 C 0.1814(3) 0.8849(3) 0.2651(2) 0.0167(9) Uani 1 1 d . . .
C303 C 0.3725(3) 0.8683(3) 0.2519(2) 0.0163(9) Uani 1 1 d . . .
H30A H 0.3653 0.9188 0.2206 0.020 Uiso 1 1 calc R . .
C304 C 0.4543(3) 0.8196(3) 0.2565(2) 0.0211(9) Uani 1 1 d . . .
H30B H 0.4554 0.7634 0.2815 0.025 Uiso 1 1 calc R . .
C305 C 0.5444(3) 0.8451(3) 0.2262(2) 0.0177(9) Uani 1 1 d . . .
C306 C 0.6326(3) 0.8451(3) 0.2720(2) 0.0196(10) Uani 1 1 d . . .
C307 C 0.6375(3) 0.8205(3) 0.3435(2) 0.0242(10) Uani 1 1 d . . .
H30C H 0.5796 0.8017 0.3614 0.029 Uiso 1 1 calc R . .
C308 C 0.7235(3) 0.8235(3) 0.3866(2) 0.0294(11) Uani 1 1 d . . .
H30D H 0.7244 0.8062 0.4339 0.035 Uiso 1 1 calc R . .
C309 C 0.8112(4) 0.8519(3) 0.3622(3) 0.0337(12) Uani 1 1 d . . .
H30E H 0.8704 0.8550 0.3929 0.040 Uiso 1 1 calc R . .
C310 C 0.8095(3) 0.8746(3) 0.2945(3) 0.0295(11) Uani 1 1 d . . .
H31A H 0.8688 0.8923 0.2779 0.035 Uiso 1 1 calc R . .
C311 C 0.7219(3) 0.8728(3) 0.2472(2) 0.0209(10) Uani 1 1 d . . .
C312 C 0.7199(3) 0.8995(3) 0.1782(2) 0.0229(10) Uani 1 1 d . . .
H31B H 0.7789 0.9190 0.1620 0.028 Uiso 1 1 calc R . .
C313 C 0.6341(3) 0.8983(3) 0.1322(2) 0.0203(10) Uani 1 1 d . . .
C314 C 0.6326(3) 0.9262(3) 0.0615(2) 0.0248(10) Uani 1 1 d . . .
H314 H 0.6918 0.9459 0.0457 0.030 Uiso 1 1 calc R . .
C315 C 0.5498(4) 0.9254(3) 0.0167(2) 0.0284(11) Uani 1 1 d . . .
H315 H 0.5507 0.9454 -0.0298 0.034 Uiso 1 1 calc R . .
C316 C 0.4610(3) 0.8945(3) 0.0393(2) 0.0268(11) Uani 1 1 d . . .
H316 H 0.4028 0.8926 0.0075 0.032 Uiso 1 1 calc R . .
C317 C 0.4588(3) 0.8676(3) 0.1061(2) 0.0232(10) Uani 1 1 d . . .
H317 H 0.3989 0.8467 0.1200 0.028 Uiso 1 1 calc R . .
C318 C 0.5438(3) 0.8697(3) 0.1558(2) 0.0184(9) Uani 1 1 d . . .
H302 H 0.167(3) 0.913(3) 0.220(2) 0.022 Uiso 1 1 d . . .

loop_
_atom_site_aniso_label
_atom_site_aniso_U_11
_atom_site_aniso_U_22
_atom_site_aniso_U_33
_atom_site_aniso_U_23
_atom_site_aniso_U_13
_atom_site_aniso_U_12
B3 0.024(3) 0.024(3) 0.024(3) -0.005(2) -0.007(2) -0.002(2)
B4 0.037(3) 0.022(3) 0.023(3) -0.008(2) -0.003(2) 0.003(2)
B5 0.025(3) 0.026(3) 0.023(3) -0.006(2) 0.003(2) -0.008(2)
B6 0.029(3) 0.032(3) 0.024(3) -0.001(2) 0.007(2) 0.003(2)
B7 0.020(3) 0.034(3) 0.017(3) -0.005(2) 0.001(2) -0.007(2)
B8 0.018(3) 0.033(3) 0.028(3) -0.008(2) 0.000(2) -0.005(2)
B9 0.020(3) 0.032(3) 0.020(3) -0.006(2) 0.000(2) -0.005(2)
B10 0.018(3) 0.026(3) 0.025(3) -0.001(2) 0.001(2) -0.010(2)
B11 0.028(3) 0.027(3) 0.015(2) 0.006(2) 0.000(2) 0.004(2)
B12 0.020(3) 0.040(3) 0.010(2) -0.002(2) 0.0031(19) -0.006(2)
C1 0.042(3) 0.022(3) 0.015(2) -0.0027(19) -0.003(2) -0.006(2)
C2 0.039(3) 0.021(3) 0.017(2) -0.0017(19) 0.004(2) -0.001(2)
C3 0.111(5) 0.012(3) 0.015(2) -0.003(2) 0.018(3) -0.014(3)
C4 0.142(6) 0.018(3) 0.026(3) -0.001(2) 0.037(3) -0.002(3)
C5 0.057(4) 0.013(2) 0.012(2) -0.0021(17) 0.011(2) -0.002(2)
C6 0.039(3) 0.015(2) 0.020(2) -0.0031(18) 0.002(2) -0.003(2)
C7 0.057(4) 0.022(3) 0.024(3) -0.003(2) 0.002(2) 0.008(3)
C8 0.042(3) 0.027(3) 0.044(3) -0.005(2) -0.012(2) 0.006(3)
C9 0.033(3) 0.021(3) 0.055(4) -0.006(2) 0.000(2) -0.003(2)
C10 0.034(3) 0.019(3) 0.030(3) -0.0035(19) 0.010(2) -0.004(2)
C11 0.039(3) 0.012(2) 0.021(3) -0.0026(18) 0.010(2) -0.001(2)
C12 0.040(3) 0.015(2) 0.017(2) -0.0009(18) 0.011(2) 0.003(2)
C13 0.038(3) 0.011(2) 0.027(3) -0.0004(18) 0.009(2) 0.001(2)
C14 0.042(3) 0.021(3) 0.027(3) 0.007(2) 0.005(2) -0.002(2)
C15 0.036(3) 0.027(3) 0.057(4) 0.007(2) 0.003(3) -0.001(2)
C16 0.034(3) 0.020(3) 0.079(4) -0.003(3) 0.025(3) -0.005(2)
C17 0.054(4) 0.021(3) 0.039(3) -0.007(2) 0.030(3) -0.010(2)
C18 0.047(3) 0.011(2) 0.025(3) -0.0017(18) 0.020(2) -0.001(2)
B103 0.018(3) 0.036(3) 0.021(3) 0.001(2) -0.002(2) 0.011(2)
B104 0.023(3) 0.030(3) 0.018(3) 0.007(2) -0.001(2) 0.008(2)
B105 0.022(3) 0.025(3) 0.020(3) 0.002(2) 0.003(2) 0.000(2)
B106 0.024(3) 0.030(3) 0.033(3) 0.004(2) -0.002(2) -0.002(2)
B107 0.017(3) 0.021(3) 0.023(3) 0.005(2) -0.005(2) 0.004(2)
B108 0.026(3) 0.020(3) 0.026(3) 0.002(2) -0.003(2) -0.001(2)
B109 0.016(2) 0.029(3) 0.019(3) 0.004(2) 0.0052(19) -0.002(2)
B110 0.023(3) 0.028(3) 0.022(3) -0.004(2) -0.005(2) 0.005(2)
B111 0.014(2) 0.024(3) 0.026(3) 0.002(2) 0.002(2) 0.006(2)
B112 0.011(2) 0.038(3) 0.021(3) 0.000(2) 0.0009(19) -0.002(2)
C101 0.013(2) 0.039(3) 0.025(2) 0.011(2) 0.0022(18) 0.003(2)
C102 0.016(2) 0.030(3) 0.023(2) 0.010(2) 0.0001(18) -0.001(2)
C103 0.023(3) 0.064(4) 0.020(2) 0.012(2) 0.0041(19) 0.002(3)
C104 0.024(3) 0.048(3) 0.015(2) -0.009(2) 0.0015(18) -0.008(2)
C105 0.026(2) 0.017(3) 0.028(3) -0.0080(19) 0.0122(19) -0.0067(19)
C106 0.021(2) 0.015(2) 0.033(3) -0.0047(19) 0.009(2) -0.0021(18)
C107 0.023(2) 0.026(3) 0.036(3) -0.001(2) 0.009(2) 0.003(2)
C108 0.029(3) 0.025(3) 0.028(3) 0.001(2) 0.001(2) 0.006(2)
C109 0.024(3) 0.033(3) 0.042(3) -0.005(2) 0.002(2) 0.005(2)
C110 0.021(3) 0.023(3) 0.047(3) -0.004(2) 0.008(2) 0.003(2)
C111 0.026(3) 0.011(2) 0.036(3) -0.0082(19) 0.010(2) 0.0045(19)
C112 0.021(2) 0.019(3) 0.039(3) -0.004(2) 0.013(2) 0.0002(19)
C113 0.027(3) 0.013(2) 0.032(3) -0.0013(19) 0.013(2) -0.0013(19)
C114 0.033(3) 0.015(3) 0.040(3) -0.004(2) 0.018(2) -0.004(2)
C115 0.042(3) 0.026(3) 0.024(3) -0.005(2) 0.014(2) -0.004(2)
C116 0.029(3) 0.053(4) 0.028(3) -0.009(2) 0.003(2) -0.006(2)
C117 0.026(3) 0.045(3) 0.028(3) -0.007(2) 0.012(2) -0.005(2)
C118 0.024(2) 0.016(2) 0.027(3) -0.0098(18) 0.0077(19) -0.0050(19)
B203 0.029(3) 0.041(4) 0.031(3) -0.012(3) 0.003(2) -0.001(3)
B204 0.027(3) 0.036(4) 0.025(3) -0.012(2) 0.004(2) 0.002(3)
B205 0.026(3) 0.033(3) 0.022(3) 0.006(2) -0.004(2) 0.002(2)
B206 0.030(3) 0.028(3) 0.032(3) 0.009(2) 0.002(2) 0.009(3)
B207 0.037(3) 0.032(3) 0.012(2) -0.003(2) 0.007(2) 0.000(3)
B208 0.028(3) 0.024(3) 0.034(3) 0.002(2) -0.003(2) 0.001(2)
B209 0.025(3) 0.025(3) 0.019(3) 0.005(2) -0.003(2) -0.001(2)
B210 0.030(3) 0.022(3) 0.025(3) 0.000(2) 0.004(2) 0.004(2)
B211 0.025(3) 0.037(3) 0.016(3) -0.002(2) 0.005(2) 0.008(2)
B212 0.029(3) 0.024(3) 0.019(3) -0.003(2) 0.001(2) -0.001(2)
C201 0.022(2) 0.042(3) 0.019(2) 0.002(2) 0.0022(19) 0.000(2)
C202 0.019(2) 0.052(4) 0.013(2) 0.001(2) -0.0036(19) 0.006(2)
C203 0.035(3) 0.047(4) 0.029(3) 0.003(2) 0.002(2) 0.002(2)
C204 0.027(3) 0.041(3) 0.026(3) 0.000(2) 0.001(2) -0.004(2)
C205 0.024(3) 0.018(2) 0.016(2) -0.0025(17) 0.0049(19) 0.0000(19)
C206 0.025(2) 0.012(2) 0.023(2) -0.0031(18) 0.0061(19) 0.0034(19)
C207 0.030(3) 0.028(3) 0.027(3) 0.005(2) -0.002(2) 0.000(2)
C208 0.023(3) 0.027(3) 0.044(3) 0.003(2) 0.002(2) -0.001(2)
C209 0.031(3) 0.021(3) 0.042(3) 0.002(2) 0.023(2) 0.002(2)
C210 0.036(3) 0.017(3) 0.025(3) -0.0027(18) 0.012(2) -0.005(2)
C211 0.030(3) 0.012(2) 0.022(2) -0.0055(17) 0.0095(19) -0.0004(19)
C212 0.034(3) 0.016(2) 0.013(2) 0.0031(17) 0.0048(19) -0.007(2)
C213 0.030(3) 0.011(2) 0.019(2) -0.0023(17) 0.0023(19) -0.0060(19)
C214 0.040(3) 0.034(3) 0.029(3) 0.005(2) -0.003(2) -0.009(2)
C215 0.021(2) 0.029(3) 0.037(3) 0.001(2) -0.007(2) -0.004(2)
C216 0.025(3) 0.023(3) 0.035(3) -0.013(2) 0.007(2) -0.005(2)
C217 0.026(3) 0.028(3) 0.024(2) -0.007(2) 0.008(2) -0.002(2)
C218 0.022(2) 0.014(2) 0.019(2) -0.0057(17) 0.0047(18) 0.0007(18)
B303 0.011(2) 0.019(3) 0.020(2) -0.005(2) -0.0019(18) -0.0013(19)
B304 0.018(2) 0.024(3) 0.012(2) -0.0039(19) -0.0037(19) 0.003(2)
B305 0.018(2) 0.021(3) 0.015(2) 0.0013(19) 0.0053(18) 0.001(2)
B306 0.017(2) 0.017(3) 0.020(3) 0.000(2) 0.0000(19) -0.002(2)
B307 0.018(3) 0.026(3) 0.020(3) 0.001(2) 0.008(2) 0.004(2)
B308 0.021(3) 0.020(3) 0.023(3) -0.002(2) 0.005(2) 0.004(2)
B309 0.021(3) 0.023(3) 0.015(2) 0.007(2) 0.005(2) 0.005(2)
B310 0.020(2) 0.014(3) 0.022(3) 0.002(2) 0.002(2) -0.001(2)
B311 0.012(2) 0.022(3) 0.023(3) -0.002(2) -0.0008(19) -0.006(2)
B312 0.019(3) 0.023(3) 0.021(3) 0.001(2) 0.009(2) 0.005(2)
C301 0.017(2) 0.014(2) 0.010(2) 0.0006(15) 0.0009(16) 0.0008(17)
C302 0.017(2) 0.020(2) 0.012(2) 0.0011(17) -0.0019(17) -0.0007(18)
C303 0.017(2) 0.015(2) 0.017(2) 0.0018(16) 0.0029(16) -0.0009(17)
C304 0.028(2) 0.013(2) 0.024(2) -0.0020(17) 0.0112(18) -0.0019(19)
C305 0.020(2) 0.008(2) 0.027(2) 0.0012(17) 0.0101(19) 0.0016(17)
C306 0.020(2) 0.013(2) 0.027(2) -0.0055(17) 0.0080(19) 0.0016(18)
C307 0.028(3) 0.019(3) 0.029(3) 0.0035(19) 0.015(2) 0.001(2)
C308 0.025(3) 0.035(3) 0.028(3) 0.003(2) 0.004(2) 0.006(2)
C309 0.024(3) 0.037(3) 0.038(3) 0.004(2) 0.000(2) 0.004(2)
C310 0.016(2) 0.025(3) 0.048(3) -0.003(2) 0.009(2) -0.001(2)
C311 0.020(2) 0.016(2) 0.029(3) 0.0007(18) 0.0102(19) 0.0010(18)
C312 0.020(2) 0.018(3) 0.033(3) -0.0020(19) 0.013(2) -0.0036(19)
C313 0.029(3) 0.007(2) 0.027(2) -0.0048(18) 0.015(2) -0.0011(19)
C314 0.032(3) 0.016(3) 0.030(3) 0.0035(19) 0.021(2) -0.003(2)
C315 0.044(3) 0.018(3) 0.025(3) -0.0004(19) 0.012(2) -0.001(2)
C316 0.035(3) 0.027(3) 0.020(2) -0.002(2) 0.009(2) 0.000(2)
C317 0.026(3) 0.018(3) 0.029(3) -0.0080(19) 0.012(2) -0.001(2)
C318 0.019(2) 0.010(2) 0.028(2) -0.0017(17) 0.0089(19) 0.0012(18)

loop_
_atom_type_symbol
_atom_type_description
_atom_type_scat_dispersion_real
_atom_type_scat_dispersion_imag
_atom_type_scat_source
C C 0.0033 0.0000 'International Tables Vol C Tables 4.2.6.8 and 6.1.1.4'
H H 0.0000 0.0000 'International Tables Vol C Tables 4.2.6.8 and 6.1.1.4'
B B 0.0013 0.0000 'International Tables Vol C Tables 4.2.6.8 and 6.1.1.4'

loop_
_geom_angle_atom_site_label_1
_geom_angle_atom_site_label_2
_geom_angle_atom_site_label_3
_geom_angle
_geom_angle_site_symmetry_1
_geom_angle_site_symmetry_3
_geom_angle_publ_flag
C2 B3 C1 57.2(3) . . ?
C2 B3 B8 105.5(4) . . ?
C1 B3 B8 105.7(3) . . ?
C2 B3 B7 58.7(3) . . ?
C1 B3 B7 105.6(4) . . ?
B8 B3 B7 61.1(3) . . ?
C2 B3 B4 104.4(4) . . ?
C1 B3 B4 58.2(3) . . ?
B8 B3 B4 60.9(3) . . ?
B7 B3 B4 109.4(4) . . ?
C1 B4 B5 58.7(3) . . ?
C1 B4 B3 59.2(3) . . ?
B5 B4 B3 107.7(4) . . ?
C1 B4 B9 104.7(4) . . ?
B5 B4 B9 59.7(3) . . ?
B3 B4 B9 107.1(4) . . ?
C1 B4 B8 104.8(4) . . ?
B5 B4 B8 108.1(4) . . ?
B3 B4 B8 58.8(3) . . ?
B9 B4 B8 60.5(3) . . ?
C1 B5 B6 59.8(3) . . ?
C1 B5 B9 105.1(4) . . ?
B6 B5 B9 108.1(4) . . ?
C1 B5 B10 105.6(4) . . ?
B6 B5 B10 59.3(3) . . ?
B9 B5 B10 60.7(3) . . ?
C1 B5 B4 58.5(3) . . ?
B6 B5 B4 108.8(4) . . ?
B9 B5 B4 60.4(3) . . ?
B10 B5 B4 109.2(4) . . ?
C2 B6 C1 56.9(3) . . ?
C2 B6 B10 105.1(3) . . ?
C1 B6 B10 105.4(4) . . ?
C2 B6 B5 104.0(4) . . ?
C1 B6 B5 58.3(3) . . ?
B10 B6 B5 60.5(3) . . ?
C2 B6 B11 58.2(3) . . ?
C1 B6 B11 104.6(3) . . ?
B10 B6 B11 61.0(3) . . ?
B5 B6 B11 108.6(4) . . ?
C2 B7 B3 59.4(3) . . ?
C2 B7 B12 104.1(3) . . ?
B3 B7 B12 107.6(4) . . ?
C2 B7 B8 104.6(4) . . ?
B3 B7 B8 59.4(3) . . ?
B12 B7 B8 60.2(3) . . ?
C2 B7 B11 58.1(3) . . ?
B3 B7 B11 108.2(4) . . ?
B12 B7 B11 60.1(3) . . ?
B8 B7 B11 108.3(4) . . ?
B3 B8 B7 59.5(3) . . ?
B3 B8 B12 107.3(4) . . ?
B7 B8 B12 59.7(3) . . ?
B3 B8 B4 60.3(3) . . ?
B7 B8 B4 107.8(3) . . ?
B12 B8 B4 107.6(4) . . ?
B3 B8 B9 107.6(4) . . ?
B7 B8 B9 107.4(4) . . ?
B12 B8 B9 59.8(3) . . ?
B4 B8 B9 59.7(3) . . ?
B5 B9 B4 60.0(3) . . ?
B5 B9 B12 107.9(4) . . ?
B4 B9 B12 107.6(4) . . ?
B5 B9 B10 59.7(3) . . ?
B4 B9 B10 108.0(3) . . ?
B12 B9 B10 60.8(3) . . ?
B5 B9 B8 107.7(3) . . ?
B4 B9 B8 59.8(3) . . ?
B12 B9 B8 59.6(3) . . ?
B10 B9 B8 108.5(4) . . ?
B6 B10 B5 60.2(3) . . ?
B6 B10 B11 60.1(3) . . ?
B5 B10 B11 107.6(3) . . ?
B6 B10 B9 107.8(4) . . ?
B5 B10 B9 59.6(3) . . ?
B11 B10 B9 107.2(3) . . ?
B6 B10 B12 107.3(3) . . ?
B5 B10 B12 106.7(4) . . ?
B11 B10 B12 59.3(3) . . ?
B9 B10 B12 59.4(3) . . ?
C2 B11 B6 59.1(3) . . ?
C2 B11 B12 103.9(3) . . ?
B6 B11 B12 107.7(4) . . ?
C2 B11 B7 58.3(3) . . ?
B6 B11 B7 108.1(4) . . ?
B12 B11 B7 59.6(3) . . ?
C2 B11 B10 104.3(4) . . ?
B6 B11 B10 59.0(3) . . ?
B12 B11 B10 61.0(3) . . ?
B7 B11 B10 108.6(4) . . ?
B7 B12 B11 60.3(3) . . ?
B7 B12 B8 60.1(3) . . ?
B11 B12 B8 108.4(3) . . ?
B7 B12 B9 108.3(4) . . ?
B11 B12 B9 107.7(3) . . ?
B8 B12 B9 60.6(3) . . ?
B7 B12 B10 108.0(3) . . ?
B11 B12 B10 59.7(3) . . ?
B8 B12 B10 108.4(4) . . ?
B9 B12 B10 59.7(3) . . ?
C3 C1 C2 119.3(4) . . ?
C3 C1 B4 119.6(4) . . ?
C2 C1 B4 110.9(4) . . ?
C3 C1 B5 121.4(4) . . ?
C2 C1 B5 110.0(4) . . ?
B4 C1 B5 62.8(3) . . ?
C3 C1 B3 116.5(4) . . ?
C2 C1 B3 61.1(3) . . ?
B4 C1 B3 62.6(3) . . ?
B5 C1 B3 113.8(3) . . ?
C3 C1 B6 118.5(4) . . ?
C2 C1 B6 60.9(3) . . ?
B4 C1 B6 114.0(3) . . ?
B5 C1 B6 61.8(3) . . ?
B3 C1 B6 113.4(3) . . ?
C1 C2 B11 112.5(4) . . ?
C1 C2 B7 111.9(4) . . ?
B11 C2 B7 63.5(3) . . ?
C1 C2 B3 61.8(3) . . ?
B11 C2 B3 114.8(3) . . ?
B7 C2 B3 61.9(3) . . ?
C1 C2 B6 62.2(3) . . ?
B11 C2 B6 62.7(3) . . ?
B7 C2 B6 115.4(3) . . ?
B3 C2 B6 115.1(4) . . ?
C4 C3 C1 133.0(5) . . ?
C3 C4 C5 130.4(5) . . ?
C6 C5 C18 121.4(4) . . ?
C6 C5 C4 119.9(5) . . ?
C18 C5 C4 118.7(5) . . ?
C5 C6 C7 124.1(4) . . ?
C5 C6 C11 118.9(4) . . ?
C7 C6 C11 117.0(4) . . ?
C8 C7 C6 122.1(5) . . ?
C7 C8 C9 120.5(5) . . ?
C10 C9 C8 120.1(5) . . ?
C9 C10 C11 121.4(5) . . ?
C12 C11 C10 121.3(4) . . ?
C12 C11 C6 119.8(4) . . ?
C10 C11 C6 118.9(4) . . ?
C11 C12 C13 121.7(4) . . ?
C12 C13 C14 121.5(4) . . ?
C12 C13 C18 118.8(4) . . ?
C14 C13 C18 119.7(4) . . ?
C15 C14 C13 121.6(5) . . ?
C14 C15 C16 119.5(5) . . ?
C17 C16 C15 120.5(5) . . ?
C16 C17 C18 122.9(5) . . ?
C5 C18 C17 124.7(4) . . ?
C5 C18 C13 119.4(4) . . ?
C17 C18 C13 115.8(5) . . ?
C102 B103 C101 58.0(3) . . ?
C102 B103 B108 104.9(4) . . ?
C101 B103 B108 105.4(3) . . ?
C102 B103 B107 58.2(3) . . ?
C101 B103 B107 105.7(4) . . ?
B108 B103 B107 60.8(3) . . ?
C102 B103 B104 103.9(4) . . ?
C101 B103 B104 57.5(3) . . ?
B108 B103 B104 60.7(3) . . ?
B107 B103 B104 108.7(3) . . ?
C101 B104 B109 106.2(4) . . ?
C101 B104 B103 59.9(3) . . ?
B109 B104 B103 108.1(3) . . ?
C101 B104 B105 59.3(3) . . ?
B109 B104 B105 60.5(3) . . ?
B103 B104 B105 109.0(4) . . ?
C101 B104 B108 105.8(3) . . ?
B109 B104 B108 60.8(3) . . ?
B103 B104 B108 58.9(3) . . ?
B105 B104 B108 109.1(4) . . ?
C101 B105 B104 57.7(3) . . ?
C101 B105 B110 105.7(3) . . ?
B104 B105 B110 107.7(4) . . ?
C101 B105 B106 59.5(3) . . ?
B104 B105 B106 107.4(4) . . ?
B110 B105 B106 60.3(3) . . ?
C101 B105 B109 104.4(3) . . ?
B104 B105 B109 59.7(3) . . ?
B110 B105 B109 60.1(3) . . ?
B106 B105 B109 108.1(4) . . ?
C102 B106 C101 57.7(3) . . ?
C102 B106 B105 104.4(4) . . ?
C101 B106 B105 58.4(3) . . ?
C102 B106 B110 104.0(4) . . ?
C101 B106 B110 104.5(4) . . ?
B105 B106 B110 59.8(3) . . ?
C102 B106 B111 58.0(3) . . ?
C101 B106 B111 105.0(4) . . ?
B105 B106 B111 108.3(4) . . ?
B110 B106 B111 60.4(3) . . ?
C102 B107 B103 59.1(3) . . ?
C102 B107 B108 104.3(3) . . ?
B103 B107 B108 59.2(3) . . ?
C102 B107 B111 58.7(3) . . ?
B103 B107 B111 108.6(4) . . ?
B108 B107 B111 108.5(3) . . ?
C102 B107 B112 104.2(3) . . ?
B103 B107 B112 107.6(3) . . ?
B108 B107 B112 60.3(3) . . ?
B111 B107 B112 60.0(3) . . ?
B103 B108 B107 60.0(3) . . ?
B103 B108 B104 60.4(3) . . ?
B107 B108 B104 107.8(4) . . ?
B103 B108 B112 108.1(4) . . ?
B107 B108 B112 60.2(3) . . ?
B104 B108 B112 107.0(4) . . ?
B103 B108 B109 108.1(4) . . ?
B107 B108 B109 107.9(4) . . ?
B104 B108 B109 59.4(3) . . ?
B112 B108 B109 59.6(3) . . ?
B104 B109 B110 107.5(4) . . ?
B104 B109 B112 107.7(3) . . ?
B110 B109 B112 60.3(3) . . ?
B104 B109 B105 59.8(3) . . ?
B110 B109 B105 59.6(3) . . ?
B112 B109 B105 107.9(4) . . ?
B104 B109 B108 59.8(3) . . ?
B110 B109 B108 108.1(4) . . ?
B112 B109 B108 60.0(3) . . ?
B105 B109 B108 107.9(3) . . ?
B105 B110 B109 60.3(3) . . ?
B105 B110 B106 59.9(3) . . ?
B109 B110 B106 107.8(4) . . ?
B105 B110 B112 108.1(4) . . ?
B109 B110 B112 59.9(3) . . ?
B106 B110 B112 107.6(4) . . ?
B105 B110 B111 108.0(4) . . ?
B109 B110 B111 107.6(4) . . ?
B106 B110 B111 60.1(3) . . ?
B112 B110 B111 59.6(3) . . ?
C102 B111 B107 57.8(3) . . ?
C102 B111 B112 103.7(4) . . ?
B107 B111 B112 60.2(3) . . ?
C102 B111 B106 58.7(3) . . ?
B107 B111 B106 107.5(4) . . ?
B112 B111 B106 107.4(4) . . ?
C102 B111 B110 103.9(3) . . ?
B107 B111 B110 107.9(4) . . ?
B112 B111 B110 59.9(3) . . ?
B106 B111 B110 59.5(3) . . ?
B109 B112 B111 108.4(3) . . ?
B109 B112 B107 107.9(3) . . ?
B111 B112 B107 59.8(3) . . ?
B109 B112 B110 59.9(3) . . ?
B111 B112 B110 60.5(3) . . ?
B107 B112 B110 108.1(3) . . ?
B109 B112 B108 60.4(3) . . ?
B111 B112 B108 107.7(3) . . ?
B107 B112 B108 59.5(3) . . ?
B110 B112 B108 108.0(3) . . ?
C103 C101 C102 120.2(3) . . ?
C103 C101 B104 118.6(4) . . ?
C102 C101 B104 109.8(3) . . ?
C103 C101 B105 122.0(4) . . ?
C102 C101 B105 109.8(3) . . ?
B104 C101 B105 63.0(3) . . ?
C103 C101 B103 114.9(4) . . ?
C102 C101 B103 60.3(3) . . ?
B104 C101 B103 62.6(3) . . ?
B105 C101 B103 114.3(3) . . ?
C103 C101 B106 120.2(4) . . ?
C102 C101 B106 60.7(3) . . ?
B104 C101 B106 113.9(3) . . ?
B105 C101 B106 62.2(3) . . ?
B103 C101 B106 113.0(3) . . ?
C101 C102 B107 112.3(3) . . ?
C101 C102 B111 112.5(3) . . ?
B107 C102 B111 63.4(3) . . ?
C101 C102 B103 61.8(3) . . ?
B107 C102 B103 62.7(3) . . ?
B111 C102 B103 115.4(3) . . ?
C101 C102 B106 61.6(3) . . ?
B107 C102 B106 116.0(4) . . ?
B111 C102 B106 63.3(3) . . ?
B103 C102 B106 115.0(4) . . ?
C104 C103 C101 123.2(5) . . ?
C103 C104 C105 130.9(4) . . ?
C118 C105 C106 120.8(4) . . ?
C118 C105 C104 121.5(4) . . ?
C106 C105 C104 117.6(4) . . ?
C105 C106 C107 123.3(4) . . ?
C105 C106 C111 119.1(4) . . ?
C107 C106 C111 117.7(4) . . ?
C108 C107 C106 121.3(4) . . ?
C107 C108 C109 121.5(4) . . ?
C110 C109 C108 119.4(5) . . ?
C109 C110 C111 121.7(4) . . ?
C112 C111 C106 119.7(4) . . ?
C112 C111 C110 121.8(4) . . ?
C106 C111 C110 118.5(4) . . ?
C113 C112 C111 122.1(4) . . ?
C112 C113 C114 121.8(4) . . ?
C112 C113 C118 119.5(4) . . ?
C114 C113 C118 118.7(4) . . ?
C115 C114 C113 121.9(4) . . ?
C114 C115 C116 119.4(4) . . ?
C117 C116 C115 120.9(5) . . ?
C116 C117 C118 121.8(4) . . ?
C105 C118 C117 124.2(4) . . ?
C105 C118 C113 118.8(4) . . ?
C117 C118 C113 116.9(4) . . ?
C202 B203 C201 57.4(3) . . ?
C202 B203 B204 103.8(4) . . ?
C201 B203 B204 58.0(3) . . ?
C202 B203 B208 103.3(4) . . ?
C201 B203 B208 104.9(4) . . ?
B204 B203 B208 60.9(3) . . ?
C202 B203 B207 57.9(3) . . ?
C201 B203 B207 105.0(4) . . ?
B204 B203 B207 108.4(4) . . ?
B208 B203 B207 59.6(3) . . ?
C201 B204 B205 58.7(3) . . ?
C201 B204 B203 60.0(3) . . ?
B205 B204 B203 109.0(4) . . ?
C201 B204 B209 105.0(4) . . ?
B205 B204 B209 60.3(3) . . ?
B203 B204 B209 107.8(4) . . ?
C201 B204 B208 105.5(3) . . ?
B205 B204 B208 108.3(4) . . ?
B203 B204 B208 59.8(3) . . ?
B209 B204 B208 59.6(3) . . ?
C201 B205 B204 58.9(3) . . ?
C201 B205 B206 59.6(3) . . ?
B204 B205 B206 108.2(4) . . ?
C201 B205 B209 105.0(4) . . ?
B204 B205 B209 60.2(3) . . ?
B206 B205 B209 106.8(4) . . ?
C201 B205 B210 104.9(4) . . ?
B204 B205 B210 108.2(4) . . ?
B206 B205 B210 58.6(3) . . ?
B209 B205 B210 60.0(3) . . ?
C202 B206 C201 57.4(3) . . ?
C202 B206 B210 104.6(4) . . ?
C201 B206 B210 105.7(4) . . ?
C202 B206 B211 57.5(3) . . ?
C201 B206 B211 105.0(4) . . ?
B210 B206 B211 61.3(3) . . ?
C202 B206 B205 104.0(4) . . ?
C201 B206 B205 58.1(3) . . ?
B210 B206 B205 61.0(3) . . ?
B211 B206 B205 109.3(4) . . ?
C202 B207 B208 104.3(4) . . ?
C202 B207 B212 103.3(4) . . ?
B208 B207 B212 59.9(3) . . ?
C202 B207 B203 58.8(3) . . ?
B208 B207 B203 60.0(3) . . ?
B212 B207 B203 107.5(4) . . ?
C202 B207 B211 57.3(3) . . ?
B208 B207 B211 107.5(4) . . ?
B212 B207 B211 59.8(3) . . ?
B203 B207 B211 107.0(4) . . ?
B212 B208 B207 60.2(3) . . ?
B212 B208 B209 60.1(3) . . ?
B207 B208 B209 108.3(4) . . ?
B212 B208 B203 108.0(4) . . ?
B207 B208 B203 60.4(3) . . ?
B209 B208 B203 107.4(4) . . ?
B212 B208 B204 107.4(4) . . ?
B207 B208 B204 107.7(4) . . ?
B209 B208 B204 59.5(3) . . ?
B203 B208 B204 59.3(3) . . ?
B204 B209 B208 60.9(3) . . ?
B204 B209 B212 108.2(4) . . ?
B208 B209 B212 59.8(3) . . ?
B204 B209 B205 59.5(3) . . ?
B208 B209 B205 108.7(4) . . ?
B212 B209 B205 108.4(4) . . ?
B204 B209 B210 107.8(4) . . ?
B208 B209 B210 108.4(4) . . ?
B212 B209 B210 60.3(3) . . ?
B205 B209 B210 60.2(3) . . ?
B206 B210 B211 59.6(3) . . ?
B206 B210 B209 108.0(4) . . ?
B211 B210 B209 107.3(4) . . ?
B206 B210 B205 60.3(3) . . ?
B211 B210 B205 107.5(4) . . ?
B209 B210 B205 59.8(3) . . ?
B206 B210 B212 107.8(4) . . ?
B211 B210 B212 59.8(3) . . ?
B209 B210 B212 59.7(3) . . ?
B205 B210 B212 107.6(4) . . ?
C202 B211 B206 60.5(3) . . ?
C202 B211 B212 104.2(4) . . ?
B206 B211 B212 107.9(4) . . ?
C202 B211 B210 105.2(3) . . ?
B206 B211 B210 59.1(3) . . ?
B212 B211 B210 60.3(3) . . ?
C202 B211 B207 58.5(3) . . ?
B206 B211 B207 109.5(4) . . ?
B212 B211 B207 59.8(3) . . ?
B210 B211 B207 108.5(4) . . ?
B208 B212 B207 60.0(3) . . ?
B208 B212 B209 60.1(3) . . ?
B207 B212 B209 108.1(3) . . ?
B208 B212 B211 108.1(4) . . ?
B207 B212 B211 60.4(3) . . ?
B209 B212 B211 107.6(4) . . ?
B208 B212 B210 108.5(4) . . ?
B207 B212 B210 108.7(4) . . ?
B209 B212 B210 60.0(3) . . ?
B211 B212 B210 59.9(3) . . ?
C203 C201 C202 115.5(4) . . ?
C203 C201 B205 121.8(4) . . ?
C202 C201 B205 110.4(3) . . ?
C203 C201 B204 126.4(4) . . ?
C202 C201 B204 109.4(4) . . ?
B205 C201 B204 62.5(3) . . ?
C203 C201 B206 113.0(4) . . ?
C202 C201 B206 61.3(3) . . ?
B205 C201 B206 62.3(3) . . ?
B204 C201 B206 113.4(3) . . ?
C203 C201 B203 119.0(4) . . ?
C202 C201 B203 60.5(3) . . ?
B205 C201 B203 113.8(4) . . ?
B204 C201 B203 62.0(3) . . ?
B206 C201 B203 113.5(4) . . ?
C201 C202 B211 111.9(4) . . ?
C201 C202 B207 113.0(4) . . ?
B211 C202 B207 64.2(3) . . ?
C201 C202 B203 62.1(3) . . ?
B211 C202 B203 116.3(4) . . ?
B207 C202 B203 63.3(3) . . ?
C201 C202 B206 61.3(3) . . ?
B211 C202 B206 62.0(3) . . ?
B207 C202 B206 115.4(4) . . ?
B203 C202 B206 114.9(4) . . ?
C204 C203 C201 127.1(5) . . ?
C203 C204 C205 126.2(5) . . ?
C218 C205 C206 121.0(4) . . ?
C218 C205 C204 120.7(4) . . ?
C206 C205 C204 118.3(4) . . ?
C205 C206 C211 119.3(4) . . ?
C205 C206 C207 122.6(4) . . ?
C211 C206 C207 118.1(4) . . ?
C208 C207 C206 120.7(4) . . ?
C207 C208 C209 120.4(5) . . ?
C210 C209 C208 121.4(4) . . ?
C209 C210 C211 120.8(4) . . ?
C212 C211 C206 119.4(4) . . ?
C212 C211 C210 122.0(4) . . ?
C206 C211 C210 118.6(4) . . ?
C213 C212 C211 122.1(4) . . ?
C212 C213 C214 122.5(4) . . ?
C212 C213 C218 119.6(4) . . ?
C214 C213 C218 117.9(4) . . ?
C215 C214 C213 121.3(4) . . ?
C214 C215 C216 120.2(4) . . ?
C217 C216 C215 121.6(4) . . ?
C216 C217 C218 121.3(4) . . ?
C205 C218 C217 123.9(4) . . ?
C205 C218 C213 118.5(4) . . ?
C217 C218 C213 117.5(4) . . ?
C302 B303 C301 57.2(2) . . ?
C302 B303 B308 104.5(3) . . ?
C301 B303 B308 105.6(3) . . ?
C302 B303 B304 103.6(3) . . ?
C301 B303 B304 58.4(2) . . ?
B308 B303 B304 60.3(3) . . ?
C302 B303 B307 58.6(3) . . ?
C301 B303 B307 105.9(3) . . ?
B308 B303 B307 60.7(3) . . ?
B304 B303 B307 108.7(3) . . ?
C301 B304 B309 105.1(3) . . ?
C301 B304 B305 58.8(2) . . ?
B309 B304 B305 60.3(3) . . ?
C301 B304 B308 105.6(3) . . ?
B309 B304 B308 60.2(3) . . ?
B305 B304 B308 108.9(3) . . ?
C301 B304 B303 59.5(2) . . ?
B309 B304 B303 107.2(3) . . ?
B305 B304 B303 108.3(3) . . ?
B308 B304 B303 59.3(3) . . ?
C301 B305 B309 104.3(3) . . ?
C301 B305 B304 58.7(3) . . ?
B309 B305 B304 59.4(3) . . ?
C301 B305 B306 59.9(3) . . ?
B309 B305 B306 107.5(3) . . ?
B304 B305 B306 108.7(3) . . ?
C301 B305 B310 105.8(3) . . ?
B309 B305 B310 59.9(3) . . ?
B304 B305 B310 108.1(3) . . ?
B306 B305 B310 59.9(2) . . ?
C302 B306 C301 56.7(2) . . ?
C302 B306 B311 58.1(3) . . ?
C301 B306 B311 104.6(3) . . ?
C302 B306 B310 103.4(3) . . ?
C301 B306 B310 104.3(3) . . ?
B311 B306 B310 60.0(3) . . ?
C302 B306 B305 102.8(3) . . ?
C301 B306 B305 57.8(2) . . ?
B311 B306 B305 107.7(3) . . ?
B310 B306 B305 60.1(3) . . ?
C302 B307 B312 103.0(3) . . ?
C302 B307 B303 58.5(2) . . ?
B312 B307 B303 107.0(3) . . ?
C302 B307 B308 103.0(3) . . ?
B312 B307 B308 60.2(3) . . ?
B303 B307 B308 58.9(3) . . ?
C302 B307 B311 57.7(3) . . ?
B312 B307 B311 59.8(3) . . ?
B303 B307 B311 107.2(3) . . ?
B308 B307 B311 107.6(4) . . ?
B303 B308 B309 107.4(3) . . ?
B303 B308 B304 60.4(3) . . ?
B309 B308 B304 59.4(3) . . ?
B303 B308 B312 107.6(3) . . ?
B309 B308 B312 59.6(3) . . ?
B304 B308 B312 107.5(3) . . ?
B303 B308 B307 60.4(3) . . ?
B309 B308 B307 107.3(4) . . ?
B304 B308 B307 108.5(3) . . ?
B312 B308 B307 59.5(3) . . ?
B304 B309 B312 109.0(3) . . ?
B304 B309 B308 60.4(3) . . ?
B312 B309 B308 60.6(3) . . ?
B304 B309 B305 60.3(3) . . ?
B312 B309 B305 109.0(3) . . ?
B308 B309 B305 109.0(3) . . ?
B304 B309 B310 109.3(3) . . ?
B312 B309 B310 60.8(3) . . ?
B308 B309 B310 109.7(3) . . ?
B305 B309 B310 60.5(3) . . ?
B309 B310 B311 107.0(3) . . ?
B309 B310 B306 107.4(3) . . ?
B311 B310 B306 59.8(3) . . ?
B309 B310 B305 59.6(2) . . ?
B311 B310 B305 107.5(3) . . ?
B306 B310 B305 60.0(2) . . ?
B309 B310 B312 59.4(3) . . ?
B311 B310 B312 59.8(3) . . ?
B306 B310 B312 107.6(3) . . ?
B305 B310 B312 107.2(3) . . ?
C302 B311 B306 59.0(3) . . ?
C302 B311 B310 104.1(3) . . ?
B306 B311 B310 60.2(3) . . ?
C302 B311 B312 103.1(3) . . ?
B306 B311 B312 108.4(3) . . ?
B310 B311 B312 60.4(3) . . ?
C302 B311 B307 58.4(3) . . ?
B306 B311 B307 108.8(3) . . ?
B310 B311 B307 108.3(3) . . ?
B312 B311 B307 59.3(3) . . ?
B309 B312 B307 108.1(3) . . ?
B309 B312 B311 107.4(3) . . ?
B307 B312 B311 60.9(3) . . ?
B309 B312 B308 59.8(3) . . ?
B307 B312 B308 60.3(3) . . ?
B311 B312 B308 108.6(3) . . ?
B309 B312 B310 59.8(3) . . ?
B307 B312 B310 109.0(3) . . ?
B311 B312 B310 59.8(3) . . ?
B308 B312 B310 108.3(3) . . ?
C303 C301 C302 118.5(3) . . ?
C303 C301 B304 120.5(3) . . ?
C302 C301 B304 109.4(3) . . ?
C303 C301 B305 124.0(3) . . ?
C302 C301 B305 109.3(3) . . ?
B304 C301 B305 62.5(3) . . ?
C303 C301 B303 114.2(3) . . ?
C302 C301 B303 60.7(2) . . ?
B304 C301 B303 62.2(3) . . ?
B305 C301 B303 113.6(3) . . ?
C303 C301 B306 119.5(3) . . ?
C302 C301 B306 60.5(2) . . ?
B304 C301 B306 113.7(3) . . ?
B305 C301 B306 62.3(3) . . ?
B303 C301 B306 113.3(3) . . ?
C301 C302 B311 113.3(3) . . ?
C301 C302 B303 62.1(2) . . ?
B311 C302 B303 116.0(3) . . ?
C301 C302 B307 113.4(3) . . ?
B311 C302 B307 63.9(3) . . ?
B303 C302 B307 62.9(3) . . ?
C301 C302 B306 62.7(3) . . ?
B311 C302 B306 62.9(3) . . ?
B303 C302 B306 116.4(3) . . ?
B307 C302 B306 116.8(3) . . ?
C304 C303 C301 122.9(4) . . ?
C303 C304 C305 125.8(4) . . ?
C318 C305 C306 120.7(4) . . ?
C318 C305 C304 122.8(4) . . ?
C306 C305 C304 116.5(4) . . ?
C305 C306 C307 123.1(4) . . ?
C305 C306 C311 119.7(4) . . ?
C307 C306 C311 117.2(4) . . ?
C308 C307 C306 121.5(4) . . ?
C307 C308 C309 121.1(4) . . ?
C310 C309 C308 119.0(5) . . ?
C309 C310 C311 122.3(4) . . ?
C312 C311 C310 122.0(4) . . ?
C312 C311 C306 119.1(4) . . ?
C310 C311 C306 118.9(4) . . ?
C311 C312 C313 121.9(4) . . ?
C312 C313 C314 121.5(4) . . ?
C312 C313 C318 119.9(4) . . ?
C314 C313 C318 118.5(4) . . ?
C315 C314 C313 121.9(4) . . ?
C314 C315 C316 119.8(4) . . ?
C317 C316 C315 120.4(4) . . ?
C316 C317 C318 121.9(4) . . ?
C305 C318 C317 123.9(4) . . ?
C305 C318 C313 118.7(4) . . ?
C317 C318 C313 117.4(4) . . ?

loop_
_geom_bond_atom_site_label_1
_geom_bond_atom_site_label_2
_geom_bond_distance
_geom_bond_site_symmetry_2
_geom_bond_publ_flag
B3 C2 1.707(7) . ?
B3 C1 1.718(7) . ?
B3 B8 1.747(7) . ?
B3 B7 1.750(7) . ?
B3 B4 1.775(7) . ?
B4 C1 1.700(7) . ?
B4 B5 1.774(7) . ?
B4 B9 1.781(7) . ?
B4 B8 1.784(8) . ?
B5 C1 1.703(7) . ?
B5 B6 1.764(8) . ?
B5 B9 1.769(7) . ?
B5 B10 1.771(7) . ?
B6 C2 1.709(7) . ?
B6 C1 1.730(7) . ?
B6 B10 1.750(7) . ?
B6 B11 1.770(7) . ?
B7 C2 1.696(6) . ?
B7 B12 1.772(7) . ?
B7 B8 1.778(8) . ?
B7 B11 1.784(7) . ?
B8 B12 1.781(8) . ?
B8 B9 1.797(7) . ?
B9 B12 1.784(8) . ?
B9 B10 1.790(8) . ?
B10 B11 1.785(7) . ?
B10 B12 1.809(7) . ?
B11 C2 1.692(6) . ?
B11 B12 1.779(7) . ?
C1 C3 1.497(6) . ?
C1 C2 1.639(6) . ?
C3 C4 1.188(6) . ?
C4 C5 1.493(6) . ?
C5 C6 1.397(6) . ?
C5 C18 1.399(7) . ?
C6 C7 1.421(7) . ?
C6 C11 1.444(6) . ?
C7 C8 1.364(7) . ?
C8 C9 1.403(7) . ?
C9 C10 1.360(7) . ?
C10 C11 1.424(6) . ?
C11 C12 1.388(6) . ?
C12 C13 1.394(6) . ?
C13 C14 1.415(7) . ?
C13 C18 1.450(6) . ?
C14 C15 1.353(7) . ?
C15 C16 1.424(7) . ?
C16 C17 1.346(7) . ?
C17 C18 1.426(7) . ?
B103 C102 1.695(7) . ?
B103 C101 1.720(7) . ?
B103 B108 1.740(7) . ?
B103 B107 1.755(6) . ?
B103 B104 1.766(6) . ?
B104 C101 1.676(7) . ?
B104 B109 1.764(7) . ?
B104 B105 1.766(7) . ?
B104 B108 1.772(7) . ?
B105 C101 1.704(6) . ?
B105 B110 1.767(7) . ?
B105 B106 1.769(7) . ?
B105 B109 1.778(7) . ?
B106 C102 1.708(7) . ?
B106 C101 1.723(7) . ?
B106 B110 1.777(8) . ?
B106 B111 1.787(7) . ?
B107 C102 1.679(6) . ?
B107 B108 1.769(7) . ?
B107 B111 1.774(7) . ?
B107 B112 1.781(7) . ?
B108 B112 1.783(7) . ?
B108 B109 1.789(7) . ?
B109 B110 1.776(7) . ?
B109 B112 1.776(7) . ?
B110 B112 1.783(7) . ?
B110 B111 1.794(7) . ?
B111 C102 1.695(7) . ?
B111 B112 1.777(7) . ?
C101 C103 1.508(6) . ?
C101 C102 1.655(6) . ?
C103 C104 1.277(6) . ?
C104 C105 1.489(6) . ?
C105 C118 1.409(6) . ?
C105 C106 1.420(6) . ?
C106 C107 1.422(6) . ?
C106 C111 1.425(6) . ?
C107 C108 1.359(6) . ?
C108 C109 1.400(6) . ?
C109 C110 1.347(6) . ?
C110 C111 1.439(6) . ?
C111 C112 1.389(6) . ?
C112 C113 1.386(6) . ?
C113 C114 1.414(6) . ?
C113 C118 1.440(6) . ?
C114 C115 1.364(6) . ?
C115 C116 1.396(6) . ?
C116 C117 1.362(6) . ?
C117 C118 1.424(6) . ?
B203 C202 1.709(8) . ?
B203 C201 1.735(8) . ?
B203 B204 1.769(8) . ?
B203 B208 1.778(8) . ?
B203 B207 1.784(7) . ?
B204 C201 1.700(7) . ?
B204 B205 1.762(8) . ?
B204 B209 1.774(7) . ?
B204 B208 1.798(8) . ?
B205 C201 1.697(7) . ?
B205 B206 1.771(7) . ?
B205 B209 1.776(7) . ?
B205 B210 1.783(7) . ?
B206 C202 1.723(8) . ?
B206 C201 1.724(7) . ?
B206 B210 1.740(7) . ?
B206 B211 1.748(7) . ?
B207 C202 1.692(7) . ?
B207 B208 1.771(8) . ?
B207 B212 1.775(7) . ?
B207 B211 1.787(8) . ?
B208 B212 1.769(7) . ?
B208 B209 1.775(7) . ?
B209 B212 1.775(7) . ?
B209 B210 1.780(7) . ?
B210 B211 1.777(8) . ?
B210 B212 1.785(7) . ?
B211 C202 1.670(7) . ?
B211 B212 1.775(7) . ?
C201 C203 1.496(6) . ?
C201 C202 1.654(6) . ?
C203 C204 1.263(6) . ?
C204 C205 1.493(6) . ?
C205 C218 1.405(6) . ?
C205 C206 1.411(6) . ?
C206 C211 1.426(6) . ?
C206 C207 1.436(6) . ?
C207 C208 1.356(6) . ?
C208 C209 1.401(7) . ?
C209 C210 1.341(6) . ?
C210 C211 1.428(6) . ?
C211 C212 1.386(6) . ?
C212 C213 1.382(6) . ?
C213 C214 1.444(6) . ?
C213 C218 1.444(6) . ?
C214 C215 1.348(7) . ?
C215 C216 1.400(6) . ?
C216 C217 1.344(6) . ?
C217 C218 1.433(6) . ?
B303 C302 1.704(6) . ?
B303 C301 1.728(6) . ?
B303 B308 1.754(7) . ?
B303 B304 1.774(7) . ?
B303 B307 1.781(6) . ?
B304 C301 1.707(6) . ?
B304 B309 1.755(7) . ?
B304 B305 1.772(7) . ?
B304 B308 1.773(7) . ?
B305 C301 1.708(6) . ?
B305 B309 1.772(6) . ?
B305 B306 1.787(6) . ?
B305 B310 1.788(6) . ?
B306 C302 1.710(6) . ?
B306 C301 1.746(6) . ?
B306 B311 1.777(6) . ?
B306 B310 1.783(6) . ?
B307 C302 1.707(6) . ?
B307 B312 1.773(7) . ?
B307 B308 1.787(7) . ?
B307 B311 1.801(7) . ?
B308 B309 1.770(7) . ?
B308 B312 1.785(7) . ?
B309 B312 1.768(7) . ?
B309 B310 1.777(7) . ?
B310 B311 1.781(7) . ?
B310 B312 1.793(7) . ?
B311 C302 1.695(6) . ?
B311 B312 1.782(7) . ?
C301 C303 1.483(5) . ?
C301 C302 1.642(6) . ?
C303 C304 1.325(6) . ?
C304 C305 1.485(5) . ?
C305 C318 1.413(6) . ?
C305 C306 1.414(6) . ?
C306 C307 1.427(6) . ?
C306 C311 1.434(6) . ?
C307 C308 1.365(6) . ?
C308 C309 1.414(6) . ?
C309 C310 1.354(6) . ?
C310 C311 1.424(6) . ?
C311 C312 1.391(6) . ?
C312 C313 1.392(6) . ?
C313 C314 1.429(6) . ?
C313 C318 1.439(6) . ?
C314 C315 1.347(6) . ?
C315 C316 1.423(6) . ?
C316 C317 1.358(6) . ?
C317 C318 1.424(6) . ?
